data_2002055
loop_
_publ_author_name
'Drouin, M.'
'Michel, A. G.'
'Guindon, Y.'
'Ogilvie, W.'

_publ_section_title
;Structure of dimethyl
 (2<i>R</i>,3<i>R</i>)-2-{[(<i>S</i>)-bromo(cyclohexyl)methyl]oxy}-3-[(diphenylboryl)oxy]-1,4-butanedioate
;
_journal_issue 1
_journal_name_full 'Acta Crystallographica Section C'
_journal_page_first 75
_journal_page_last 77
_journal_paper_doi 10.1107/S0108270192005973
_journal_volume 49
_journal_year 1993
_chemical_formula_sum 'C25 H30 B Br O6'
_chemical_formula_weight 517.23
_space_group_crystal_system monoclinic
_space_group_IT_number 4
_space_group_name_Hall 'P 2yb'
_space_group_name_H-M_alt 'P 1 21 1'
_cell_angle_alpha 90
_cell_angle_beta 96.241(14)
_cell_angle_gamma 90
_cell_formula_units_Z 2
_cell_length_a 9.1584(14)
_cell_length_b 6.910(3)
_cell_length_c 20.224(4)
_cell_volume 1272.3(6)
_diffrn_radiation_type Mo
_diffrn_radiation_wavelength 0.71069
_exptl_absorpt_coefficient_mu 1.63
_exptl_crystal_density_diffrn 1.350
_exptl_crystal_F_000 535.62
_cod_data_source_file br1003.cif
_cod_data_source_block br1003_structure_1_of_1
_cod_original_formula_sum 'C25 H30 B1 Br1 O6'
_cod_database_code 2002055

loop_
_space_group_symop_id
_space_group_symop_operation_xyz
1 x,y,z
2 -x,y+1/2,-z

loop_
_atom_site_label
_atom_site_fract_x
_atom_site_fract_y
_atom_site_fract_z
Br .27227(9) .81821 .93936(4)
B(1) .4595(10) 1.1403(17) .6496(4)
O(2) .3683(5) 1.1320(9) .6987(2)
C(3) .4209(8) 1.0829(14) .7654(4)
C(4) .3508(8) .8959(13) .7850(4)
O(5) .2111(5) .9389(9) .8068(2)
C(6) .1585(8) .7985(19) .8473(3)
C(7) -.0039(7) .833(2) .8523(3)
C(8) -.0682(12) .6697(17) .8910(5)
C(9) -.2371(13) .701(2) .8893(6)
C(10) -.2710(12) .900(2) .9171(5)
C(11) -.2049(11) 1.0560(19) .8788(5)
C(12) -.0372(11) 1.0318(17) .8783(5)
C(13) .6330(8) 1.1636(14) .6682(4)
C(14) .7306(10) 1.0319(16) .6490(4)
C(15) .8809(11) 1.0525(18) .6679(5)
C(16) .9344(10) 1.203(2) .7033(5)
C(17) .8402(10) 1.337(3) .7222(4)
C(18) .6888(8) 1.324(2) .7051(3)
C(19) .3829(8) 1.1222(14) .5771(4)
C(20) .4584(8) 1.1303(14) .5214(4)
C(21) .3899(11) 1.0994(16) .4578(4)
C(22) .2406(11) 1.0583(17) .4508(4)
C(23) .1604(9) 1.0528(18) .5043(4)
C(24) .2310(10) 1.0834(16) .5670(4)
C(25) .3407(11) .7605(13) .7262(5)
C(26) .1965(9) .5835(15) .6440(4)
C(27) .3854(9) 1.2431(17) .8118(5)
C(28) .4177(8) 1.329(2) .9257(4)
O(29) .2073(6) .7148(9) .6999(2)
O(30) .4525(6) .7068(10) .7038(3)
O(31) .4480(5) 1.2032(10) .8721(3)
O(32) .3116(7) 1.3835(11) .7973(3)
H3 .538 1.058 .770
H4 .421 .826 .824
H6 .177 .652 .832
H7 -.058 .819 .802
H8A -.018 .665 .942
H8B -.148 .530 .869
H9A -.287 .681 .839
H9B -.279 .587 .919
H10A -.389 .911 .913
H10B -.226 .901 .969
H11A -.227 1.193 .901
H11B -.254 1.045 .828
H12A .005 1.138 .846
H12B .014 1.040 .929
H14 .692 .906 .620
H15 .954 .940 .653
H16 1.051 1.211 .717
H17 .885 1.455 .753
H18 .614 1.431 .721
H20 .575 1.157 .528
H21 .450 1.100 .415
H22 .186 1.023 .402
H23 .045 1.017 .497
H24 .168 1.072 .609
H26C .083 .550 .628
H26A .248 .447 .659
H26B .251 .641 .604
H28C .476 1.271 .971
H28A .302 1.321 .930
H28B .454 1.472 .915

loop_
_geom_angle_atom_site_label_1
_geom_angle_atom_site_label_2
_geom_angle_atom_site_label_3
_geom_angle
O(2) B(1) C(13) 120.2(7)
O(2) B(1) C(19) 115.5(7)
C(13) B(1) C(19) 124.2(7)
B(1) O(2) C(3) 121.8(6)
O(2) C(3) C(4) 110.0(7)
O(2) C(3) C(27) 109.9(7)
C(4) C(3) C(27) 109.7(7)
C(3) C(4) O(5) 108.8(7)
C(3) C(4) C(25) 108.3(7)
O(5) C(4) C(25) 113.1(7)
C(4) O(5) C(6) 114.6(6)
Br C(6) O(5) 108.4(6)
Br C(6) C(7) 109.6(5)
O(5) C(6) C(7) 109.5(9)
C(6) C(7) C(8) 110.7(10)
C(6) C(7) C(12) 113.6(9)
C(8) C(7) C(12) 112.8(7)
C(7) C(8) C(9) 108.9(9)
C(8) C(9) C(10) 111.0(10)
C(9) C(10) C(11) 110.5(9)
C(10) C(11) C(12) 112.5(9)
C(7) C(12) C(11) 109.7(9)
B(1) C(13) C(14) 122.1(8)
B(1) C(13) C(18) 120.0(8)
C(14) C(13) C(18) 117.9(8)
C(13) C(14) C(15) 120.9(9)
C(14) C(15) C(16) 121.5(10)
C(15) C(16) C(17) 118.7(9)
C(16) C(17) C(18) 122.6(12)
C(13) C(18) C(17) 118.4(11)
B(1) C(19) C(20) 123.3(7)
B(1) C(19) C(24) 119.2(7)
C(20) C(19) C(24) 117.4(7)
C(19) C(20) C(21) 122.3(8)
C(20) C(21) C(22) 117.9(7)
C(21) C(22) C(23) 122.0(8)
C(22) C(23) C(24) 119.0(8)
C(19) C(24) C(23) 121.4(8)
C(4) C(25) O(29) 116.2(8)
C(4) C(25) O(30) 119.9(8)
O(29) C(25) O(30) 123.7(8)
C(3) C(27) O(31) 108.7(8)
C(3) C(27) O(32) 126.5(8)
O(31) C(27) O(32) 124.8(9)
C(25) O(29) C(26) 116.6(7)
C(27) O(31) C(28) 118.1(8)

loop_
_geom_bond_atom_site_label_1
_geom_bond_atom_site_label_2
_geom_bond_distance
Br C(6) 2.037(7)
B(1) O(2) 1.367(10)
B(1) C(13) 1.600(12)
B(1) C(19) 1.560(12)
O(2) C(3) 1.423(9)
C(3) C(4) 1.514(13)
C(3) C(27) 1.509(14)
C(4) O(5) 1.430(9)
C(4) C(25) 1.508(13)
O(5) C(6) 1.389(12)
C(6) C(7) 1.520(10)
C(7) C(8) 1.527(17)
C(7) C(12) 1.514(19)
C(8) C(9) 1.558(16)
C(9) C(10) 1.53(2)
C(10) C(11) 1.494(16)
C(11) C(12) 1.547(14)
C(13) C(14) 1.361(13)
C(13) C(18) 1.401(15)
C(14) C(15) 1.395(14)
C(15) C(16) 1.328(19)
C(16) C(17) 1.345(19)
C(17) C(18) 1.395(11)
C(19) C(20) 1.387(11)
C(19) C(24) 1.410(12)
C(20) C(21) 1.384(11)
C(21) C(22) 1.389(14)
C(22) C(23) 1.374(13)
C(23) C(24) 1.374(12)
C(25) O(29) 1.317(11)
C(25) O(30) 1.221(11)
C(26) O(29) 1.445(11)
C(27) O(31) 1.321(10)
C(27) O(32) 1.201(14)
C(28) O(31) 1.439(13)
